data_1514253
loop_
_publ_author_name
'McOwen, Dennis W.'
'Delp, Samuel A.'
'Paillard, Elie'
'Herriot, Cristelle'
'Han, Sang-Don'
'Boyle, Paul D.'
'Sommer, Roger D.'
'Henderson, Wesley A.'

_publ_section_title
;
 Anion Coordination Interactions in Solvates with the Lithium Salts LiDCTA
 and LiTDI
;
_journal_issue 15
_journal_name_full 'The Journal of Physical Chemistry C'
_journal_page_first 7781
_journal_paper_doi 10.1021/jp412601x
_journal_volume 118
_journal_year 2014
_chemical_formula_sum 'C15 H6 F6 Li2 N8 O3'
_chemical_formula_weight 474.16
_chemical_name_systematic
; 
(DMC)1-(LiTDI)2 
;
_space_group_IT_number 15
_symmetry_cell_setting monoclinic
_symmetry_space_group_name_Hall '-C 2yc'
_symmetry_space_group_name_H-M 'C 1 2/c 1'
_atom_sites_solution_hydrogens geom
_atom_sites_solution_primary direct
_atom_sites_solution_secondary difmap
_audit_creation_method SHELXL-97
_cell_angle_alpha 90.00
_cell_angle_beta 95.378(15)
_cell_angle_gamma 90.00
_cell_formula_units_Z 4
_cell_length_a 15.114(5)
_cell_length_b 8.782(3)
_cell_length_c 15.345(5)
_cell_measurement_reflns_used 9964
_cell_measurement_temperature 110
_cell_measurement_theta_max 34.46
_cell_measurement_theta_min 2.67
_cell_volume 2027.8(12)
_computing_cell_refinement SAINT
_computing_data_collection Apex2
_computing_data_reduction SAINT
_computing_molecular_graphics NRCVAX
_computing_publication_material cif2tables.py
_computing_structure_refinement XL
_computing_structure_solution SIR92
_diffrn_ambient_temperature 110
_diffrn_measured_fraction_theta_full 0.995
_diffrn_measured_fraction_theta_max 0.883
_diffrn_measurement_device_type 'Bruker-Nonius Kappa Axis X8 Apex2'
_diffrn_measurement_method 'omega and phi scans'
_diffrn_radiation_monochromator graphite
_diffrn_radiation_source 'fine-focus sealed tube'
_diffrn_radiation_type MoK\a
_diffrn_radiation_wavelength 0.71073
_diffrn_reflns_av_R_equivalents 0.0334
_diffrn_reflns_av_sigmaI/netI 0.0321
_diffrn_reflns_limit_h_max 23
_diffrn_reflns_limit_h_min -24
_diffrn_reflns_limit_k_max 13
_diffrn_reflns_limit_k_min -15
_diffrn_reflns_limit_l_max 23
_diffrn_reflns_limit_l_min -26
_diffrn_reflns_number 49444
_diffrn_reflns_theta_full 34.21
_diffrn_reflns_theta_max 39.37
_diffrn_reflns_theta_min 2.67
_exptl_absorpt_coefficient_mu 0.147
_exptl_absorpt_correction_T_max 0.9802
_exptl_absorpt_correction_T_min 0.9357
_exptl_absorpt_correction_type multi-scan
_exptl_absorpt_process_details SADABS
_exptl_crystal_colour colourless
_exptl_crystal_density_diffrn 1.553
_exptl_crystal_density_method 'not measured'
_exptl_crystal_description prism
_exptl_crystal_F_000 944
_exptl_crystal_size_max 0.46
_exptl_crystal_size_mid 0.33
_exptl_crystal_size_min 0.14
_refine_diff_density_max 0.581
_refine_diff_density_min -0.392
_refine_diff_density_rms 0.061
_refine_ls_extinction_method none
_refine_ls_goodness_of_fit_ref 1.042
_refine_ls_hydrogen_treatment constr
_refine_ls_matrix_type full
_refine_ls_number_parameters 181
_refine_ls_number_reflns 5346
_refine_ls_number_restraints 0
_refine_ls_restrained_S_all 1.042
_refine_ls_R_factor_all 0.0715
_refine_ls_R_factor_gt 0.0484
_refine_ls_shift/su_max 0.001
_refine_ls_shift/su_mean 0.000
_refine_ls_structure_factor_coef Fsqd
_refine_ls_weighting_details 'calc w=1/[\s^2^(Fo^2^)+(0.0608P)^2^+0.9545P] where P=(Fo^2^+2Fc^2^)/3'
_refine_ls_weighting_scheme calc
_refine_ls_wR_factor_gt 0.1209
_refine_ls_wR_factor_ref 0.1312
_reflns_number_gt 3910
_reflns_number_total 5346
_reflns_threshold_expression >2sigma(I)
_cod_data_source_file jp412601x_si_002.cif
_cod_data_source_block (DMC)1-(LiTDI)2
_cod_depositor_comments
;Adding full bibliography for
 ./tmp-cod-update-bibliographies-10461/cifs/1514253.cif.
;
_cod_original_cell_volume 2027.7(13)
_cod_original_sg_symbol_H-M 'C 2/c'
_cod_database_code 1514253

loop_
_symmetry_equiv_pos_as_xyz
'x, y, z'
'-x, y, -z+1/2'
'x+1/2, y+1/2, z'
'-x+1/2, y+1/2, -z+1/2'
'-x, -y, -z'
'x, -y, z-1/2'
'-x+1/2, -y+1/2, -z'
'x+1/2, -y+1/2, z-1/2'

loop_
_atom_site_label
_atom_site_type_symbol
_atom_site_fract_x
_atom_site_fract_y
_atom_site_fract_z
_atom_site_U_iso_or_equiv
_atom_site_adp_type
_atom_site_occupancy
_atom_site_symmetry_multiplicity
_atom_site_calc_flag
_atom_site_refinement_flags
_atom_site_disorder_assembly
_atom_site_disorder_group
Li1 Li 0.86658(12) 0.2563(3) 0.36166(12) 0.0322(4) Uani 1 1 d . . .
N1 N 0.72918(5) 0.58506(8) 0.16785(4) 0.01635(13) Uani 1 1 d . . .
N2 N 0.83455(5) 0.64274(10) -0.02543(5) 0.02294(16) Uani 1 1 d . . .
N3 N 1.00457(5) 0.33595(9) 0.14359(5) 0.02101(15) Uani 1 1 d . . .
N4 N 0.81513(5) 0.41815(8) 0.25384(4) 0.01679(13) Uani 1 1 d . . .
C1 C 0.80183(5) 0.54635(9) 0.12634(5) 0.01536(13) Uani 1 1 d . . .
C2 C 0.85430(5) 0.44599(9) 0.17881(5) 0.01551(13) Uani 1 1 d . . .
C5 C 0.93714(6) 0.38311(10) 0.15975(5) 0.01712(14) Uani 1 1 d . . .
C3 C 0.74178(5) 0.50451(9) 0.24224(5) 0.01620(14) Uani 1 1 d . . .
C4 C 0.81873(5) 0.60131(9) 0.04229(5) 0.01734(14) Uani 1 1 d . . .
C6 C 0.67603(6) 0.51474(10) 0.30908(6) 0.02158(16) Uani 1 1 d . . .
F1 F 0.59947(4) 0.57505(7) 0.27393(4) 0.02768(14) Uani 1 1 d . . .
F2 F 0.70463(5) 0.60294(8) 0.37747(4) 0.03319(16) Uani 1 1 d . . .
F3 F 0.65768(5) 0.37895(8) 0.34179(5) 0.03648(18) Uani 1 1 d . . .
C7 C 0.9210(2) -0.2410(3) 0.3869(3) 0.0597(9) Uani 0.50 1 d P A -1
H7A H 0.9260 -0.3515 0.3797 0.090 Uiso 0.50 1 calc PR A -1
H7B H 0.9319 -0.1902 0.3321 0.090 Uiso 0.50 1 calc PR A -1
H7C H 0.8612 -0.2158 0.4020 0.090 Uiso 0.50 1 calc PR A -1
O1 O 0.98471(15) -0.1912(2) 0.45484(15) 0.0461(4) Uani 0.50 1 d P A -1
C8 C 0.98801(16) -0.0441(3) 0.47176(16) 0.0334(5) Uani 0.50 1 d P A -1
O2 O 0.94155(14) 0.0513(3) 0.43254(18) 0.0439(5) Uani 0.50 1 d P A -1
O3 O 1.0486(2) -0.0157(3) 0.53394(17) 0.0544(7) Uani 0.50 1 d P A -1
C9 C 1.0593(2) 0.1384(4) 0.5607(2) 0.0506(7) Uani 0.50 1 d P A -1
H9A H 1.1144 0.1491 0.5993 0.076 Uiso 0.50 1 calc PR A -1
H9B H 1.0088 0.1693 0.5922 0.076 Uiso 0.50 1 calc PR A -1
H9C H 1.0622 0.2034 0.5091 0.076 Uiso 0.50 1 calc PR A -1

loop_
_atom_site_aniso_label
_atom_site_aniso_U_11
_atom_site_aniso_U_22
_atom_site_aniso_U_33
_atom_site_aniso_U_23
_atom_site_aniso_U_13
_atom_site_aniso_U_12
Li1 0.0255(8) 0.0502(11) 0.0226(8) -0.0143(7) 0.0113(6) -0.0192(8)
N1 0.0182(3) 0.0167(3) 0.0150(3) 0.0004(2) 0.0060(2) 0.0004(2)
N2 0.0226(3) 0.0302(4) 0.0168(3) 0.0040(3) 0.0065(3) 0.0069(3)
N3 0.0192(3) 0.0290(4) 0.0156(3) 0.0005(2) 0.0053(2) 0.0006(3)
N4 0.0174(3) 0.0195(3) 0.0144(3) 0.0017(2) 0.0066(2) 0.0007(2)
C1 0.0171(3) 0.0170(3) 0.0127(3) 0.0004(2) 0.0048(2) -0.0008(2)
C2 0.0161(3) 0.0178(3) 0.0134(3) 0.0006(2) 0.0049(2) -0.0002(2)
C5 0.0180(3) 0.0213(3) 0.0125(3) 0.0013(2) 0.0038(2) -0.0010(3)
C3 0.0179(3) 0.0166(3) 0.0151(3) 0.0012(2) 0.0071(2) 0.0004(2)
C4 0.0175(3) 0.0201(3) 0.0149(3) 0.0004(2) 0.0043(3) 0.0025(3)
C6 0.0246(4) 0.0208(3) 0.0211(4) 0.0053(3) 0.0116(3) 0.0058(3)
F1 0.0221(3) 0.0327(3) 0.0300(3) 0.0050(2) 0.0115(2) 0.0095(2)
F2 0.0412(4) 0.0419(4) 0.0179(3) -0.0036(2) 0.0101(2) 0.0098(3)
F3 0.0399(4) 0.0262(3) 0.0483(4) 0.0167(3) 0.0306(3) 0.0085(3)
C7 0.0613(19) 0.0323(12) 0.081(2) 0.0090(14) -0.0196(17) 0.0021(12)
O1 0.0465(11) 0.0377(9) 0.0522(11) 0.0142(8) -0.0045(9) 0.0102(8)
C8 0.0258(10) 0.0354(11) 0.0397(12) 0.0166(9) 0.0063(8) 0.0078(8)
O2 0.0314(9) 0.0373(10) 0.0602(15) 0.0170(10) -0.0107(10) 0.0007(7)
O3 0.0645(17) 0.0497(14) 0.0447(14) 0.0156(10) -0.0176(11) 0.0069(12)
C9 0.0516(17) 0.0511(16) 0.0452(15) 0.0064(13) -0.0164(13) 0.0029(14)

loop_
_atom_type_symbol
_atom_type_description
_atom_type_scat_dispersion_real
_atom_type_scat_dispersion_imag
_atom_type_scat_source
C C 0.0033 0.0016 'International Tables Vol C Tables 4.2.6.8 and 6.1.1.4'
H H 0.0000 0.0000 'International Tables Vol C Tables 4.2.6.8 and 6.1.1.4'
F F 0.0171 0.0103 'International Tables Vol C Tables 4.2.6.8 and 6.1.1.4'
Li Li -0.0003 0.0001 'International Tables Vol C Tables 4.2.6.8 and 6.1.1.4'
N N 0.0061 0.0033 'International Tables Vol C Tables 4.2.6.8 and 6.1.1.4'
O O 0.0106 0.0060 'International Tables Vol C Tables 4.2.6.8 and 6.1.1.4'

loop_
_geom_angle_atom_site_label_1
_geom_angle_atom_site_label_2
_geom_angle_atom_site_label_3
_geom_angle
_geom_angle_site_symmetry_1
_geom_angle_site_symmetry_3
N2 Li1 N3 100.61(8) 6_566 2_755
N2 Li1 N1 106.21(8) 6_566 4_645
N3 Li1 N1 149.26(11) 2_755 4_645
N2 Li1 N4 104.76(11) 6_566 .
N3 Li1 N4 91.11(8) 2_755 .
N1 Li1 N4 96.26(8) 4_645 .
N2 Li1 O2 94.74(11) 6_566 .
N3 Li1 O2 82.09(9) 2_755 .
N1 Li1 O2 81.01(10) 4_645 .
N4 Li1 O2 160.25(11) . .
C3 N1 C1 102.11(7) . .
C3 N1 Li1 126.82(7) . 4_655
C1 N1 Li1 130.15(7) . 4_655
C4 N2 Li1 172.42(10) . 6_565
C5 N3 Li1 169.61(9) . 2_755
C3 N4 C2 101.84(7) . .
C3 N4 Li1 132.49(7) . .
C2 N4 Li1 125.63(7) . .
N1 C1 C2 109.16(7) . .
N1 C1 C4 124.06(7) . .
C2 C1 C4 126.78(7) . .
N4 C2 C1 109.44(7) . .
N4 C2 C5 124.27(7) . .
C1 C2 C5 126.28(7) . .
N3 C5 C2 178.25(9) . .
N4 C3 N1 117.45(7) . .
N4 C3 C6 122.46(7) . .
N1 C3 C6 120.08(7) . .
N2 C4 C1 177.92(9) . .
F3 C6 F1 107.64(8) . .
F3 C6 F2 106.55(8) . .
F1 C6 F2 106.83(7) . .
F3 C6 C3 112.29(7) . .
F1 C6 C3 110.61(7) . .
F2 C6 C3 112.61(8) . .
O1 C7 H7A 109.5 . .
O1 C7 H7B 109.5 . .
H7A C7 H7B 109.5 . .
O1 C7 H7C 109.5 . .
H7A C7 H7C 109.5 . .
H7B C7 H7C 109.5 . .
C8 O1 C7 117.2(2) . .
O2 C8 O3 125.0(3) . .
O2 C8 O1 124.6(3) . .
O3 C8 O1 110.4(3) . .
C8 O2 Li1 172.8(2) . .
C8 O3 C9 117.0(3) . .
O3 C9 H9A 109.5 . .
O3 C9 H9B 109.5 . .
H9A C9 H9B 109.5 . .
O3 C9 H9C 109.5 . .
H9A C9 H9C 109.5 . .
H9B C9 H9C 109.5 . .

loop_
_geom_bond_atom_site_label_1
_geom_bond_atom_site_label_2
_geom_bond_distance
_geom_bond_site_symmetry_2
Li1 N4 2.263(2) .
Li1 N2 2.045(2) 6_566
Li1 N3 2.078(2) 2_755
Li1 N1 2.107(2) 4_645
Li1 O2 2.340(3) .
N1 C3 1.3412(11) .
N1 C1 1.3631(11) .
N1 Li1 2.107(2) 4_655
N2 C4 1.1471(11) .
N2 Li1 2.045(2) 6_565
N3 C5 1.1485(12) .
N3 Li1 2.078(2) 2_755
N4 C3 1.3412(11) .
N4 C2 1.3653(10) .
C1 C2 1.3908(12) .
C1 C4 1.4224(12) .
C2 C5 1.4236(12) .
C3 C6 1.4963(12) .
C6 F3 1.3330(11) .
C6 F1 1.3392(11) .
C6 F2 1.3427(12) .
C7 O1 1.420(4) .
C7 H7A 0.9800 .
C7 H7B 0.9800 .
C7 H7C 0.9800 .
O1 C8 1.318(3) .
C8 O2 1.215(3) .
C8 O3 1.284(4) .
O3 C9 1.419(4) .
C9 H9A 0.9800 .
C9 H9B 0.9800 .
C9 H9C 0.9800 .

loop_
_geom_torsion_atom_site_label_1
_geom_torsion_atom_site_label_2
_geom_torsion_atom_site_label_3
_geom_torsion_atom_site_label_4
_geom_torsion
_geom_torsion_site_symmetry_1
N2 Li1 N4 C3 -37.84(13) 6_566
N3 Li1 N4 C3 -139.12(9) 2_755
N1 Li1 N4 C3 70.78(12) 4_645
O2 Li1 N4 C3 151.6(3) .
N2 Li1 N4 C2 145.09(8) 6_566
N3 Li1 N4 C2 43.82(11) 2_755
N1 Li1 N4 C2 -106.28(9) 4_645
O2 Li1 N4 C2 -25.5(3) .
C3 N1 C1 C2 -0.65(9) .
Li1 N1 C1 C2 168.77(10) 4_655
C3 N1 C1 C4 178.90(8) .
Li1 N1 C1 C4 -11.68(15) 4_655
C3 N4 C2 C1 -0.48(9) .
Li1 N4 C2 C1 177.31(8) .
C3 N4 C2 C5 178.24(8) .
Li1 N4 C2 C5 -3.97(13) .
N1 C1 C2 N4 0.75(10) .
C4 C1 C2 N4 -178.79(8) .
N1 C1 C2 C5 -177.94(8) .
C4 C1 C2 C5 2.53(14) .
Li1 N3 C5 C2 99(3) 2_755
N4 C2 C5 N3 -137(3) .
C1 C2 C5 N3 41(3) .
C2 N4 C3 N1 0.06(10) .
Li1 N4 C3 N1 -177.50(8) .
C2 N4 C3 C6 -179.04(8) .
Li1 N4 C3 C6 3.40(14) .
C1 N1 C3 N4 0.37(10) .
Li1 N1 C3 N4 -169.53(10) 4_655
C1 N1 C3 C6 179.50(8) .
Li1 N1 C3 C6 9.59(14) 4_655
Li1 N2 C4 C1 -113(3) 6_565
N1 C1 C4 N2 -174(3) .
C2 C1 C4 N2 5(3) .
N4 C3 C6 F3 -44.07(12) .
N1 C3 C6 F3 136.86(9) .
N4 C3 C6 F1 -164.34(8) .
N1 C3 C6 F1 16.59(11) .
N4 C3 C6 F2 76.21(10) .
N1 C3 C6 F2 -102.86(10) .
C7 O1 C8 O2 -1.2(4) .
C7 O1 C8 O3 -179.6(3) .
O3 C8 O2 Li1 26(2) .
O1 C8 O2 Li1 -152.4(17) .
N2 Li1 O2 C8 -75.5(19) 6_566
N3 Li1 O2 C8 24.6(19) 2_755
N1 Li1 O2 C8 179(100) 4_645
N4 Li1 O2 C8 95.3(19) .
O2 C8 O3 C9 2.6(5) .
O1 C8 O3 C9 -179.0(3) .
